data_7010256
loop_
_publ_author_name
'Bonar-Law, Richard P.'
'McGrath, Thomas D.'
'Singh, Nirmal'
'Bickley, Jamie F.'
'Femoni, Cristina'
'Steiner, Alexander'

_publ_section_title
;
 Dirhodium(II) carboxylates as building blocks. Synthesis and
 structures of cis-chelate complexes
;
_journal_issue 23
_journal_name_full 'Journal of the Chemical Society, Dalton Transactions'
_journal_page_first 4343
_journal_paper_doi 10.1039/b007428o
_journal_year 2000
_chemical_formula_sum 'C46 H54 Br4 N2 O12 Rh2'
_chemical_formula_weight 1352.48
_chemical_name_systematic
; 
 ? 
;
_space_group_IT_number 14
_symmetry_cell_setting monoclinic
_symmetry_space_group_name_Hall '-P 2yn'
_symmetry_space_group_name_H-M 'P 1 21/n 1'
_atom_sites_solution_hydrogens geom
_atom_sites_solution_primary direct
_atom_sites_solution_secondary difmap
_audit_creation_method SHELXL-97
_cell_angle_alpha 90.00
_cell_angle_beta 98.727(14)
_cell_angle_gamma 90.00
_cell_formula_units_Z 2
_cell_length_a 15.1607(18)
_cell_length_b 9.3522(9)
_cell_length_c 19.047(2)
_cell_measurement_temperature 213(2)
_cell_volume 2669.3(5)
_computing_data_collection 'IPDS (STOE, 1997)'
_computing_data_reduction 'X-RED (STOE, 1996)'
_computing_structure_refinement 'SHELXL-97 (Sheldrick, 1997)'
_computing_structure_solution 'SHELXS-97 (Sheldrick, 1990)'
_diffrn_ambient_temperature 213(2)
_diffrn_detector_area_resol_mean 6.67
_diffrn_measured_fraction_theta_full 0.930
_diffrn_measured_fraction_theta_max 0.930
_diffrn_measurement_device_type 'STOE IPDS'
_diffrn_measurement_method 'IMAGE PLATE'
_diffrn_radiation_monochromator graphite
_diffrn_radiation_source 'fine-focus sealed tube'
_diffrn_radiation_type MoK\a
_diffrn_radiation_wavelength 0.71073
_diffrn_reflns_av_R_equivalents 0.1378
_diffrn_reflns_av_sigmaI/netI 0.0958
_diffrn_reflns_limit_h_max 16
_diffrn_reflns_limit_h_min -16
_diffrn_reflns_limit_k_max 10
_diffrn_reflns_limit_k_min -10
_diffrn_reflns_limit_l_max 20
_diffrn_reflns_limit_l_min -20
_diffrn_reflns_number 13920
_diffrn_reflns_theta_full 22.49
_diffrn_reflns_theta_max 22.49
_diffrn_reflns_theta_min 1.86
_exptl_absorpt_coefficient_mu 3.537
_exptl_absorpt_correction_type none
_exptl_crystal_colour red
_exptl_crystal_density_diffrn 1.683
_exptl_crystal_density_method 'not measured'
_exptl_crystal_description prism
_exptl_crystal_F_000 1340
_exptl_crystal_size_max .3
_exptl_crystal_size_mid .2
_exptl_crystal_size_min .15
_refine_diff_density_max 1.420
_refine_diff_density_min -2.012
_refine_diff_density_rms 0.185
_refine_ls_extinction_method none
_refine_ls_goodness_of_fit_ref 0.957
_refine_ls_hydrogen_treatment mixed
_refine_ls_matrix_type full
_refine_ls_number_parameters 298
_refine_ls_number_reflns 3477
_refine_ls_number_restraints 0
_refine_ls_restrained_S_all 0.957
_refine_ls_R_factor_all 0.0829
_refine_ls_R_factor_gt 0.0668
_refine_ls_shift/su_max 0.000
_refine_ls_shift/su_mean 0.000
_refine_ls_structure_factor_coef Fsqd
_refine_ls_weighting_details 'w=1/[\s^2^(Fo^2^)+(0.1150P)^2^+0.0000P] where P=(Fo^2^+2Fc^2^)/3'
_refine_ls_weighting_scheme calc
_refine_ls_wR_factor_gt 0.1609
_refine_ls_wR_factor_ref 0.1683
_reflns_number_gt 2540
_reflns_number_total 3477
_reflns_threshold_expression >2sigma(I)
_cod_data_source_file b007428o.txt
_cod_data_source_block tmcg12
_cod_depositor_comments
;
The following automatic conversions were performed:
'_symmetry_cell_setting' value 'Monoclinic' changed to 'monoclinic'
according to '/home/saulius/struct/CIF-dictionaries/cif_core.dic'
dictionary named 'cif_core.dic' version 2.4.1 from 2010-06-29.

Automatic conversion script
Id: cif_fix_enum 1527 2010-12-29 10:47:43Z saulius 

The following automatic conversions were performed:

'_refine_ls_weighting_scheme' value 'calc
w=1/[\s^2^(Fo^2^)+(0.1150P)^2^+0.0000P] where P=(Fo^2^+2Fc^2^)/3' was
changed to 'calc'. New tag '_refine_ls_weighting_details' was
created. The value of the new tag was set to
'w=1/[\s^2^(Fo^2^)+(0.1150P)^2^+0.0000P] where P=(Fo^2^+2Fc^2^)/3'.

Automatic conversion script
Id: cif_fix_values 3143 2015-03-26 13:38:13Z robertas 
;
_cod_original_sg_symbol_H-M P21/n
_cod_database_code 7010256

loop_
_symmetry_equiv_pos_as_xyz
'x, y, z'
'-x+1/2, y+1/2, -z+1/2'
'-x, -y, -z'
'x-1/2, -y-1/2, z-1/2'

loop_
_atom_site_label
_atom_site_type_symbol
_atom_site_fract_x
_atom_site_fract_y
_atom_site_fract_z
_atom_site_U_iso_or_equiv
_atom_site_adp_type
_atom_site_occupancy
_atom_site_calc_flag
_atom_site_refinement_flags
_atom_site_disorder_assembly
_atom_site_disorder_group
Rh1 Rh 0.44914(4) 0.56137(7) 0.03245(3) 0.0304(3) Uani 1 d . . .
Br2 Br 0.06071(9) 0.69019(18) -0.17280(10) 0.1139(7) Uani 1 d . . .
Br3 Br 0.06450(9) 0.2258(2) 0.01387(11) 0.1269(8) Uani 1 d . . .
O1 O 0.5291(3) 0.5011(7) 0.1234(3) 0.0392(13) Uani 1 d . . .
O2 O 0.3775(3) 0.6187(6) -0.0630(3) 0.0363(13) Uani 1 d . . .
O3 O 0.5288(4) 0.7373(6) 0.0342(3) 0.0419(14) Uani 1 d . . .
O4 O 0.3789(3) 0.3752(6) 0.0294(3) 0.0378(13) Uani 1 d . . .
O5 O 0.2461(4) 0.1873(7) -0.0200(4) 0.0576(17) Uani 1 d . . .
O6 O 0.2452(4) 0.5975(7) -0.1787(3) 0.0488(16) Uani 1 d . . .
C1 C 0.5995(6) 0.4340(9) 0.1183(4) 0.038(2) Uani 1 d . . .
C2 C 0.6617(5) 0.4059(9) 0.1890(4) 0.041(2) Uani 1 d . . .
C3 C 0.6437(6) 0.2596(11) 0.2139(5) 0.056(3) Uani 1 d . . .
H3 H 0.6823 0.2406 0.2584 0.067 Uiso 1 calc R . .
H3 H 0.6554 0.1902 0.1786 0.067 Uiso 1 calc R . .
H3 H 0.5819 0.2527 0.2210 0.067 Uiso 1 calc R . .
C4 C 0.6491(6) 0.5181(12) 0.2444(5) 0.057(3) Uani 1 d . . .
H4 H 0.6889 0.4976 0.2882 0.068 Uiso 1 calc R . .
H4 H 0.5878 0.5163 0.2534 0.068 Uiso 1 calc R . .
H4 H 0.6627 0.6119 0.2272 0.068 Uiso 1 calc R . .
C5 C 0.4001(5) 0.2732(9) -0.0069(4) 0.037(2) Uani 1 d . . .
C6 C 0.3382(6) 0.1430(10) -0.0174(5) 0.046(2) Uani 1 d . . .
C7 C 0.3472(7) 0.0585(12) -0.0837(7) 0.074(3) Uani 1 d . . .
H7 H 0.4086 0.0283 -0.0821 0.088 Uiso 1 calc R . .
H7 H 0.3298 0.1179 -0.1252 0.088 Uiso 1 calc R . .
H7 H 0.3088 -0.0250 -0.0862 0.088 Uiso 1 calc R . .
C8 C 0.3559(7) 0.0522(11) 0.0486(6) 0.069(3) Uani 1 d . . .
H8 H 0.4168 0.0172 0.0545 0.083 Uiso 1 calc R . .
H8 H 0.3150 -0.0282 0.0441 0.083 Uiso 1 calc R . .
H8 H 0.3473 0.1091 0.0896 0.083 Uiso 1 calc R . .
C9 C 0.2095(6) 0.2996(10) -0.0581(5) 0.049(2) Uani 1 d . . .
C29 C 0.2494(6) 0.3829(10) -0.1063(5) 0.045(2) Uani 1 d . . .
H29 H 0.3056 0.3563 -0.1172 0.054 Uiso 1 calc R . .
C11 C 0.2078(6) 0.5026(11) -0.1377(4) 0.046(2) Uani 1 d . . .
C12 C 0.1208(6) 0.5344(12) -0.1276(6) 0.064(3) Uani 1 d . . .
C28 C 0.0797(7) 0.4471(14) -0.0841(7) 0.080(4) Uani 1 d . . .
H28 H 0.0202 0.4664 -0.0787 0.096 Uiso 1 calc R . .
C14 C 0.1218(6) 0.3339(12) -0.0486(6) 0.068(3) Uani 1 d . . .
N1 N 0.3537(4) 0.6690(7) 0.0918(4) 0.0381(16) Uani 1 d . . .
C27 C 0.2642(6) 0.6645(11) 0.0695(5) 0.053(2) Uani 1 d . . .
H27 H 0.2432 0.6231 0.0252 0.063 Uiso 1 calc R . .
C26 C 0.2038(7) 0.7175(12) 0.1089(6) 0.065(3) Uani 1 d . . .
H26 H 0.1427 0.7118 0.0907 0.078 Uiso 1 calc R . .
C17 C 0.2290(7) 0.7784(11) 0.1738(6) 0.060(3) Uani 1 d . . .
C18 C 0.1627(9) 0.8333(16) 0.2194(9) 0.098(5) Uani 1 d . . .
C19 C 0.1171(14) 0.961(2) 0.1836(11) 0.171(10) Uani 1 d . . .
H19 H 0.0744 0.9982 0.2121 0.205 Uiso 1 calc R . .
H19 H 0.0862 0.9340 0.1372 0.205 Uiso 1 calc R . .
H19 H 0.1610 1.0341 0.1783 0.205 Uiso 1 calc R . .
C20 C 0.1031(12) 0.708(2) 0.2324(12) 0.162(9) Uani 1 d . . .
H20 H 0.0595 0.7387 0.2616 0.194 Uiso 1 calc R . .
H20 H 0.1394 0.6318 0.2566 0.194 Uiso 1 calc R . .
H20 H 0.0725 0.6724 0.1873 0.194 Uiso 1 calc R . .
C21 C 0.2061(12) 0.8752(19) 0.2931(9) 0.126(6) Uani 1 d . . .
H21A H 0.1609 0.9098 0.3199 0.151 Uiso 1 calc R . .
H21B H 0.2496 0.9501 0.2899 0.151 Uiso 1 calc R . .
H21C H 0.2357 0.7926 0.3169 0.151 Uiso 1 calc R . .
C24 C 0.3217(7) 0.7882(11) 0.1967(6) 0.059(3) Uani 1 d . . .
H24 H 0.3440 0.8315 0.2404 0.071 Uiso 1 calc R . .
C25 C 0.3797(6) 0.7327(10) 0.1535(5) 0.047(2) Uani 1 d . . .
H25 H 0.4413 0.7410 0.1691 0.057 Uiso 1 calc R . .

loop_
_atom_site_aniso_label
_atom_site_aniso_U_11
_atom_site_aniso_U_22
_atom_site_aniso_U_33
_atom_site_aniso_U_23
_atom_site_aniso_U_13
_atom_site_aniso_U_12
Rh1 0.0199(4) 0.0388(4) 0.0332(4) -0.0016(3) 0.0062(2) 0.0029(3)
Br2 0.0546(8) 0.1359(13) 0.1592(14) 0.0892(11) 0.0425(8) 0.0404(8)
Br3 0.0581(9) 0.1466(15) 0.1881(18) 0.1018(14) 0.0577(9) 0.0217(8)
O1 0.019(3) 0.059(4) 0.040(3) -0.003(3) 0.004(2) 0.012(3)
O2 0.019(3) 0.053(3) 0.038(3) -0.001(3) 0.006(2) 0.006(2)
O3 0.025(3) 0.048(4) 0.053(4) -0.008(3) 0.008(3) -0.002(3)
O4 0.029(3) 0.043(3) 0.045(3) -0.002(3) 0.016(2) 0.002(3)
O5 0.029(3) 0.056(4) 0.087(5) 0.016(4) 0.008(3) -0.007(3)
O6 0.023(3) 0.068(4) 0.054(4) 0.017(3) 0.003(3) 0.004(3)
C1 0.031(5) 0.042(5) 0.042(5) 0.003(4) 0.006(4) -0.008(4)
C2 0.022(4) 0.057(6) 0.044(5) 0.001(4) 0.006(3) 0.007(4)
C3 0.037(5) 0.076(7) 0.054(6) 0.020(5) 0.004(4) 0.006(5)
C4 0.040(5) 0.086(7) 0.040(5) -0.013(5) -0.006(4) -0.001(5)
C5 0.023(5) 0.045(5) 0.044(5) 0.001(4) 0.003(4) 0.000(4)
C6 0.026(5) 0.045(5) 0.068(6) 0.003(5) 0.007(4) -0.003(4)
C7 0.047(6) 0.066(7) 0.106(9) -0.035(7) 0.004(6) -0.012(5)
C8 0.055(7) 0.058(6) 0.093(8) 0.023(6) 0.006(6) -0.004(5)
C9 0.033(5) 0.050(6) 0.063(6) 0.009(5) 0.005(4) -0.003(4)
C29 0.026(5) 0.053(5) 0.054(5) 0.002(5) 0.000(4) 0.003(4)
C11 0.036(5) 0.064(6) 0.035(5) 0.002(5) -0.002(4) -0.007(5)
C12 0.029(5) 0.084(8) 0.080(7) 0.022(6) 0.013(5) 0.008(5)
C28 0.020(5) 0.105(9) 0.115(10) 0.029(8) 0.014(5) 0.002(6)
C14 0.035(6) 0.073(8) 0.100(8) 0.036(7) 0.019(5) 0.005(5)
N1 0.035(4) 0.038(4) 0.042(4) 0.002(3) 0.009(3) -0.001(3)
C27 0.043(6) 0.061(6) 0.054(6) -0.006(5) 0.005(4) 0.000(5)
C26 0.026(5) 0.084(8) 0.089(8) -0.008(6) 0.022(5) 0.010(5)
C17 0.055(7) 0.058(7) 0.074(7) -0.008(6) 0.038(5) 0.005(5)
C18 0.074(9) 0.101(11) 0.134(12) -0.042(9) 0.064(9) -0.001(8)
C19 0.17(2) 0.21(2) 0.154(17) -0.008(15) 0.061(15) 0.126(18)
C20 0.105(13) 0.20(2) 0.21(2) -0.073(16) 0.125(14) -0.047(13)
C21 0.139(15) 0.139(14) 0.120(12) -0.044(11) 0.086(11) 0.027(12)
C24 0.054(7) 0.067(7) 0.061(6) -0.015(5) 0.026(5) -0.002(5)
C25 0.035(5) 0.054(6) 0.055(6) -0.011(5) 0.014(4) -0.001(4)

loop_
_atom_type_symbol
_atom_type_description
_atom_type_scat_dispersion_real
_atom_type_scat_dispersion_imag
_atom_type_scat_source
C C 0.0020 0.0020 'International Tables Vol C Tables 4.2.6.8 and 6.1.1.4'
H H 0.0000 0.0000 'International Tables Vol C Tables 4.2.6.8 and 6.1.1.4'
Br Br -0.3740 2.4560 'International Tables Vol C Tables 4.2.6.8 and 6.1.1.4'
O O 0.0080 0.0060 'International Tables Vol C Tables 4.2.6.8 and 6.1.1.4'
N N 0.0040 0.0030 'International Tables Vol C Tables 4.2.6.8 and 6.1.1.4'
Rh Rh -1.2870 0.9190 'International Tables Vol C Tables 4.2.6.8 and 6.1.1.4'

loop_
_geom_angle_atom_site_label_1
_geom_angle_atom_site_label_2
_geom_angle_atom_site_label_3
_geom_angle
_geom_angle_site_symmetry_1
_geom_angle_site_symmetry_3
_geom_angle_publ_flag
O1 Rh1 O4 91.7(2) . . ?
O1 Rh1 O3 86.3(2) . . ?
O4 Rh1 O3 175.0(2) . . ?
O1 Rh1 O2 175.4(2) . . ?
O4 Rh1 O2 89.6(2) . . ?
O3 Rh1 O2 92.1(2) . . ?
O1 Rh1 Rh1 87.70(15) . 3_665 ?
O4 Rh1 Rh1 87.17(15) . 3_665 ?
O3 Rh1 Rh1 88.24(16) . 3_665 ?
O2 Rh1 Rh1 87.93(15) . 3_665 ?
C1 O1 Rh1 118.4(5) . . ?
C1 O2 Rh1 117.6(5) 3_665 . ?
C5 O3 Rh1 117.9(5) 3_665 . ?
C5 O4 Rh1 119.4(5) . . ?
C9 O5 C6 123.8(7) . . ?
C11 O6 C2 124.1(7) . 3_665 ?
O1 C1 O2 127.4(7) . 3_665 ?
O1 C1 C2 115.6(7) . . ?
O2 C1 C2 116.9(7) 3_665 . ?
O6 C2 C3 104.5(7) 3_665 . ?
O6 C2 C4 109.5(7) 3_665 . ?
C3 C2 C4 111.4(8) . . ?
O6 C2 C1 111.3(7) 3_665 . ?
C3 C2 C1 108.5(7) . . ?
C4 C2 C1 111.4(7) . . ?
O4 C5 O3 126.3(7) . 3_665 ?
O4 C5 C6 118.4(7) . . ?
O3 C5 C6 115.2(7) 3_665 . ?
O5 C6 C8 103.8(8) . . ?
O5 C6 C7 109.2(8) . . ?
C8 C6 C7 111.9(9) . . ?
O5 C6 C5 110.2(7) . . ?
C8 C6 C5 108.1(8) . . ?
C7 C6 C5 113.2(8) . . ?
O5 C9 C14 115.4(8) . . ?
O5 C9 C29 126.8(8) . . ?
C14 C9 C29 117.8(8) . . ?
C11 C29 C9 121.3(8) . . ?
O6 C11 C29 125.2(8) . . ?
O6 C11 C12 115.2(8) . . ?
C29 C11 C12 119.6(9) . . ?
C28 C12 C11 118.8(9) . . ?
C28 C12 Br2 120.5(8) . . ?
C11 C12 Br2 120.7(8) . . ?
C14 C28 C12 122.6(10) . . ?
C28 C14 C9 119.7(9) . . ?
C28 C14 Br3 120.5(8) . . ?
C9 C14 Br3 119.8(7) . . ?
C25 N1 C27 116.0(7) . . ?
N1 C27 C26 122.7(9) . . ?
C17 C26 C27 122.1(10) . . ?
C26 C17 C24 115.9(9) . . ?
C26 C17 C18 122.9(11) . . ?
C24 C17 C18 121.1(11) . . ?
C19 C18 C21 108.9(14) . . ?
C19 C18 C17 108.1(13) . . ?
C21 C18 C17 112.9(12) . . ?
C19 C18 C20 116.5(17) . . ?
C21 C18 C20 103.6(15) . . ?
C17 C18 C20 107.0(11) . . ?
C25 C24 C17 118.8(9) . . ?
N1 C25 C24 124.3(9) . . ?

loop_
_geom_bond_atom_site_label_1
_geom_bond_atom_site_label_2
_geom_bond_distance
_geom_bond_site_symmetry_2
_geom_bond_publ_flag
Rh1 O1 2.036(5) . ?
Rh1 O4 2.037(6) . ?
Rh1 O3 2.038(6) . ?
Rh1 O2 2.043(5) . ?
Rh1 Rh1 2.4087(12) 3_665 ?
Br2 C12 1.859(10) . ?
Br3 C14 1.872(10) . ?
O1 C1 1.255(10) . ?
O2 C1 1.259(10) 3_665 ?
O3 C5 1.270(10) 3_665 ?
O4 C5 1.248(10) . ?
O5 C9 1.347(11) . ?
O5 C6 1.450(11) . ?
O6 C11 1.361(11) . ?
O6 C2 1.454(10) 3_665 ?
C1 O2 1.259(10) 3_665 ?
C1 C2 1.545(12) . ?
C2 O6 1.454(10) 3_665 ?
C2 C3 1.487(13) . ?
C2 C4 1.521(13) . ?
C5 O3 1.270(10) 3_665 ?
C5 C6 1.532(12) . ?
C6 C8 1.507(14) . ?
C6 C7 1.513(14) . ?
C9 C14 1.406(14) . ?
C9 C29 1.410(13) . ?
C29 C11 1.376(13) . ?
C11 C12 1.393(14) . ?
C12 C28 1.379(15) . ?
C28 C14 1.361(15) . ?
N1 C25 1.323(11) . ?
N1 C27 1.359(11) . ?
C27 C26 1.363(14) . ?
C26 C17 1.362(15) . ?
C17 C24 1.410(14) . ?
C17 C18 1.514(15) . ?
C18 C19 1.49(2) . ?
C18 C21 1.51(2) . ?
C18 C20 1.53(2) . ?
C24 C25 1.393(14) . ?

loop_
_geom_torsion_atom_site_label_1
_geom_torsion_atom_site_label_2
_geom_torsion_atom_site_label_3
_geom_torsion_atom_site_label_4
_geom_torsion
_geom_torsion_site_symmetry_1
_geom_torsion_site_symmetry_2
_geom_torsion_site_symmetry_3
_geom_torsion_site_symmetry_4
_geom_torsion_publ_flag
O4 Rh1 O1 C1 90.3(6) . . . . ?
O3 Rh1 O1 C1 -85.2(6) . . . . ?
O2 Rh1 O1 C1 -16(3) . . . . ?
Rh1 Rh1 O1 C1 3.2(6) 3_665 . . . ?
O1 Rh1 O2 C1 25(3) . . . 3_665 ?
O4 Rh1 O2 C1 -80.6(6) . . . 3_665 ?
O3 Rh1 O2 C1 94.8(6) . . . 3_665 ?
Rh1 Rh1 O2 C1 6.6(6) 3_665 . . 3_665 ?
O1 Rh1 O3 C5 85.1(6) . . . 3_665 ?
O4 Rh1 O3 C5 20(3) . . . 3_665 ?
O2 Rh1 O3 C5 -90.6(6) . . . 3_665 ?
Rh1 Rh1 O3 C5 -2.7(6) 3_665 . . 3_665 ?
O1 Rh1 O4 C5 -94.9(6) . . . . ?
O3 Rh1 O4 C5 -30(3) . . . . ?
O2 Rh1 O4 C5 80.6(6) . . . . ?
Rh1 Rh1 O4 C5 -7.3(5) 3_665 . . . ?
Rh1 O1 C1 O2 -10.2(12) . . . 3_665 ?
Rh1 O1 C1 C2 173.7(5) . . . . ?
O1 C1 C2 O6 -148.8(7) . . . 3_665 ?
O2 C1 C2 O6 34.7(10) 3_665 . . 3_665 ?
O1 C1 C2 C3 96.7(9) . . . . ?
O2 C1 C2 C3 -79.8(9) 3_665 . . . ?
O1 C1 C2 C4 -26.3(11) . . . . ?
O2 C1 C2 C4 157.2(8) 3_665 . . . ?
Rh1 O4 C5 O3 12.4(11) . . . 3_665 ?
Rh1 O4 C5 C6 -171.0(5) . . . . ?
C9 O5 C6 C8 161.0(8) . . . . ?
C9 O5 C6 C7 -79.5(11) . . . . ?
C9 O5 C6 C5 45.4(11) . . . . ?
O4 C5 C6 O5 33.2(10) . . . . ?
O3 C5 C6 O5 -149.8(7) 3_665 . . . ?
O4 C5 C6 C8 -79.6(10) . . . . ?
O3 C5 C6 C8 97.3(9) 3_665 . . . ?
O4 C5 C6 C7 155.8(8) . . . . ?
O3 C5 C6 C7 -27.3(11) 3_665 . . . ?
C6 O5 C9 C14 -174.2(9) . . . . ?
C6 O5 C9 C29 6.7(14) . . . . ?
O5 C9 C29 C11 -174.6(9) . . . . ?
C14 C9 C29 C11 6.3(14) . . . . ?
C2 O6 C11 C29 -6.9(13) 3_665 . . . ?
C2 O6 C11 C12 172.3(8) 3_665 . . . ?
C9 C29 C11 O6 172.6(8) . . . . ?
C9 C29 C11 C12 -6.6(14) . . . . ?
O6 C11 C12 C28 -177.1(10) . . . . ?
C29 C11 C12 C28 2.2(16) . . . . ?
O6 C11 C12 Br2 3.7(13) . . . . ?
C29 C11 C12 Br2 -177.0(7) . . . . ?
C11 C12 C28 C14 2(2) . . . . ?
Br2 C12 C28 C14 -178.4(10) . . . . ?
C12 C28 C14 C9 -3(2) . . . . ?
C12 C28 C14 Br3 176.4(10) . . . . ?
O5 C9 C14 C28 179.1(10) . . . . ?
C29 C9 C14 C28 -1.7(17) . . . . ?
O5 C9 C14 Br3 0.1(14) . . . . ?
C29 C9 C14 Br3 179.3(7) . . . . ?
C25 N1 C27 C26 -2.2(14) . . . . ?
N1 C27 C26 C17 -0.3(17) . . . . ?
C27 C26 C17 C24 2.3(17) . . . . ?
C27 C26 C17 C18 -177.9(12) . . . . ?
C26 C17 C18 C19 -68.3(18) . . . . ?
C24 C17 C18 C19 111.6(16) . . . . ?
C26 C17 C18 C21 171.3(12) . . . . ?
C24 C17 C18 C21 -8.9(18) . . . . ?
C26 C17 C18 C20 58.0(19) . . . . ?
C24 C17 C18 C20 -122.2(15) . . . . ?
C26 C17 C24 C25 -1.8(15) . . . . ?
C18 C17 C24 C25 178.4(11) . . . . ?
C27 N1 C25 C24 2.7(13) . . . . ?
C17 C24 C25 N1 -0.7(16) . . . . ?
